data_2005843
loop_
_publ_author_name
'Fitzgerald, L. J.'
'Gerkin, R. E.'

_publ_section_title
;
 Anthracene-9-carboxylic Acid
;
_journal_issue 1
_journal_name_full 'Acta Crystallographica Section C'
_journal_page_first 71
_journal_page_last 73
_journal_paper_doi 10.1107/S0108270196011213
_journal_volume 53
_journal_year 1997
_chemical_formula_moiety 'C15 H10 O2 '
_chemical_formula_sum 'C15 H10 O2'
_chemical_formula_weight 222.24
_chemical_name_common 'anthracene-9-carboxylic acid'
_chemical_name_systematic 'anthracene-9-carboxylic acid'
_space_group_IT_number 14
_symmetry_cell_setting monoclinic
_symmetry_space_group_name_Hall '-P 2yn'
_symmetry_space_group_name_H-M 'P 1 21/n 1'
_cell_angle_alpha 90
_cell_angle_beta 90.79(4)
_cell_angle_gamma 90
_cell_formula_units_Z 4
_cell_length_a 3.897(3)
_cell_length_b 9.355(2)
_cell_length_c 28.980(3)
_cell_measurement_reflns_used 25
_cell_measurement_temperature 296
_cell_measurement_theta_max 14.9
_cell_measurement_theta_min 13.5
_cell_volume 1056.4(9)
_computing_cell_refinement 'MSC/AFC Diffractometer Control Software'
_computing_data_collection
;
MSC/AFC Diffractometer Control Software (Molecular Structure Corporation,
1991)
;
_computing_data_reduction 'TEXSAN (Molecular Structure Corporation, 1989)'
_computing_molecular_graphics 'ORTEPII (Johnson, 1976)'
_computing_publication_material TEXSAN
_computing_structure_refinement TEXSAN
_computing_structure_solution 'SHELXS86 (Sheldrick, 1985)'
_diffrn_ambient_temperature 296
_diffrn_measurement_device AFC5S
_diffrn_measurement_method '\w scans '
_diffrn_radiation_monochromator graphite
_diffrn_radiation_source 'X-ray tube'
_diffrn_radiation_type MoK\a
_diffrn_radiation_wavelength 0.71073
_diffrn_reflns_av_R_equivalents 0.017
_diffrn_reflns_limit_h_max 5
_diffrn_reflns_limit_h_min 0
_diffrn_reflns_limit_k_max 12
_diffrn_reflns_limit_k_min 0
_diffrn_reflns_limit_l_max 37
_diffrn_reflns_limit_l_min -37
_diffrn_reflns_number 2934
_diffrn_reflns_theta_max 27.5
_diffrn_reflns_theta_min 2.0
_diffrn_standards_decay_% '+-2.2 (average maximum relative intensity)'
_diffrn_standards_interval_count 150
_diffrn_standards_number 6
_exptl_absorpt_coefficient_mu 0.086
_exptl_absorpt_correction_T_max 1.000
_exptl_absorpt_correction_T_min 0.957
_exptl_absorpt_correction_type 'empirical, \y-scan (North, Phillips & Mathews, 1968)'
_exptl_crystal_colour yellow
_exptl_crystal_density_diffrn 1.397
_exptl_crystal_density_meas ?
_exptl_crystal_description 'cut plate'
_exptl_crystal_F_000 464
_exptl_crystal_size_max 0.46
_exptl_crystal_size_mid 0.31
_exptl_crystal_size_min 0.16
_refine_diff_density_max 0.25
_refine_diff_density_min -0.17
_refine_ls_extinction_coef '10.4(27) \\times 10^-7^'
_refine_ls_extinction_method 'Zachariasen (1963, 1968)'
_refine_ls_goodness_of_fit_obs 1.60
_refine_ls_hydrogen_treatment 'H atoms: see text'
_refine_ls_matrix_type full
_refine_ls_number_parameters 159
_refine_ls_number_reflns 1638
_refine_ls_R_factor_obs 0.044
_refine_ls_shift/esd_max '< 0.01'
_refine_ls_structure_factor_coef F
_refine_ls_weighting_details 'w = 1/[\s^2^(F)]'
_refine_ls_weighting_scheme calc
_refine_ls_wR_factor_obs 0.049
_reflns_number_observed 1638
_reflns_number_total 2562
_reflns_observed_criterion 'I > 1\s~I~'
_cod_data_source_file bk1282.cif
_cod_data_source_block 1
_cod_depositor_comments
;
The following automatic conversions were performed:
'_symmetry_cell_setting' value 'Monoclinic' changed to 'monoclinic'
according to '/home/saulius/struct/CIF-dictionaries/cif_core.dic'
dictionary named 'cif_core.dic' version 2.4.1 from 2010-06-29.

Automatic conversion script
Id: cif_fix_enum 1527 2010-12-29 10:47:43Z saulius 

The following automatic conversions were performed:

'_symmetry_cell_setting' value 'Monoclinic' changed to 'monoclinic'
according to /home/saulius/struct/CIF-dictionaries/cif_core.dic
dictionary named 'cif_core.dic' version 2.4.1 from 2010-06-29.

Automatic conversion script
Id: cif_fix_values 1715 2011-07-08 13:25:40Z adriana 

The following automatic conversions were performed:

'_exptl_crystal_density_meas' value 'none' was changed to '?' - the
value is perceived as not measured.

Automatic conversion script
Id: cif_fix_values 3008 2015-01-20 13:52:24Z robertas 

The following automatic conversions were performed:

'_refine_ls_weighting_scheme' value 'w = 1/[\s^2^(F)]' was changed to
'calc'. New tag '_refine_ls_weighting_details' was created. The value
of the new tag was set to 'w = 1/[\s^2^(F)]'.

Automatic conversion script
Id: cif_fix_values 3143 2015-03-26 13:38:13Z robertas 
;
_cod_original_cell_volume 1056.4(8)
_cod_original_sg_symbol_H-M 'P 21/n'
_cod_database_code 2005843

loop_
_symmetry_equiv_pos_as_xyz
x,y,z
'1/2 -x, 1/2 +y, 1/2 -z'
-x,-y,-z
'1/2 +x, 1/2 -y, 1/2 +z'

loop_
_atom_site_aniso_label
_atom_site_aniso_U_11
_atom_site_aniso_U_22
_atom_site_aniso_U_33
_atom_site_aniso_U_12
_atom_site_aniso_U_13
_atom_site_aniso_U_23
O1 0.0680(10) 0.0443(8) 0.0292(7) 0.0138(8) 0.0069(7) 0.0029(6)
O2 0.0680(10) 0.0371(8) 0.0364(7) 0.0171(7) 0.0009(7) 0.0039(6)
C1 0.0420(10) 0.0370(10) 0.0370(10) -0.0021(9) 0.0006(9) -0.0028(8)
C2 0.0450(10) 0.0430(10) 0.0490(10) -0.0045(10) -0.0002(10) -0.0123(9)
C3 0.0460(10) 0.0630(10) 0.0390(10) -0.0020(10) -0.0077(10) -0.0170(10)
C4 0.0450(10) 0.0630(10) 0.0286(10) 0.0070(10) -0.0059(9) -0.0024(9)
C5 0.0500(10) 0.0330(10) 0.0530(10) 0.0038(10) 0.0060(10) 0.0089(9)
C6 0.0510(10) 0.0280(10) 0.0680(10) -0.0024(9) 0.0100(10) -0.0028(10)
C7 0.0440(10) 0.0430(10) 0.0510(10) -0.0048(10) 0.0020(10) -0.0113(10)
C8 0.0410(10) 0.0370(10) 0.0380(10) 0.0005(9) -0.0008(9) -0.0043(8)
C9 0.0330(10) 0.0298(9) 0.0284(9) 0.0037(8) 0.0010(7) 0.0011(7)
C10 0.0430(10) 0.0430(10) 0.0313(10) 0.0067(9) -0.0008(9) 0.0086(8)
C11 0.0310(10) 0.0350(10) 0.0283(9) 0.0034(8) 0.0017(8) -0.0011(7)
C12 0.0340(10) 0.0430(10) 0.0283(9) 0.0048(9) -0.0007(8) -0.0005(8)
C13 0.0350(10) 0.0312(10) 0.0366(10) 0.0042(8) 0.0050(8) 0.0046(8)
C14 0.0315(10) 0.0311(9) 0.0327(9) 0.0033(8) 0.0023(8) 0.0004(8)
C15 0.0390(10) 0.0291(9) 0.0310(9) 0.0005(8) -0.0022(8) -0.0012(8)

loop_
_atom_site_label
_atom_site_fract_x
_atom_site_fract_y
_atom_site_fract_z
_atom_site_U_iso_or_equiv
_atom_site_thermal_displace_type
_atom_site_calc_flag
_atom_site_calc_attached_atom
O1 0.2132(4) 0.3430(1) 0.51848(4) 0.0471(4) Uij ? ?
O2 -0.0917(4) 0.5035(1) 0.55668(4) 0.0473(4) Uij ? ?
C1 0.3610(5) 0.5129(2) 0.64160(6) 0.0388(5) Uij ? ?
C2 0.5048(5) 0.5663(2) 0.68067(7) 0.0456(6) Uij ? ?
C3 0.5753(6) 0.4782(3) 0.71908(7) 0.0494(6) Uij ? ?
C4 0.4987(5) 0.3379(2) 0.71734(6) 0.0455(6) Uij ? ?
C5 0.0278(6) -0.0797(2) 0.63513(7) 0.0456(6) Uij ? ?
C6 -0.1253(6) -0.1385(2) 0.59770(8) 0.0489(6) Uij ? ?
C7 -0.2068(5) -0.0532(2) 0.55894(7) 0.0459(6) Uij ? ?
C8 -0.1290(5) 0.0882(2) 0.55821(6) 0.0388(5) Uij ? ?
C9 0.1271(4) 0.3018(2) 0.59804(6) 0.0305(5) Uij ? ?
C10 0.2691(5) 0.1306(2) 0.67483(6) 0.0390(6) Uij ? ?
C11 0.2723(5) 0.3648(2) 0.63798(6) 0.0314(5) Uij ? ?
C12 0.3459(5) 0.2753(2) 0.67704(6) 0.0351(5) Uij ? ?
C13 0.1144(5) 0.0686(2) 0.63623(6) 0.0343(5) Uij ? ?
C14 0.0411(5) 0.1552(2) 0.59659(6) 0.0318(5) Uij ? ?
C15 0.0742(5) 0.3904(2) 0.55569(6) 0.0329(5) Uij ? ?
H 0.153(8) 0.409(3) 0.488(1) 0.14(1) Uiso ? ?
H1 0.3167 0.5766 0.6154 0.0466 Uiso calc C1
H2 0.5613 0.6682 0.6823 0.0546 Uiso calc C2
H3 0.6800 0.5189 0.7471 0.0594 Uiso calc C3
H4 0.5487 0.2775 0.7443 0.0545 Uiso calc C4
H5 0.0805 -0.1397 0.6620 0.0547 Uiso calc C5
H6 -0.1801 -0.2406 0.5974 0.0587 Uiso calc C6
H7 -0.3215 -0.0967 0.5321 0.0551 Uiso calc C7
H8 -0.1899 0.1452 0.5309 0.0466 Uiso calc C8
H10 0.3261 0.0699 0.7014 0.0468 Uiso calc C10

loop_
_atom_type_symbol
_atom_type_scat_dispersion_real
_atom_type_scat_dispersion_imag
_atom_type_scat_source
H 0 0 'Stewart, Davidson and Simpson (1965)'
C .002 .002 'Cromer and Waber (1974)'
O .008 .006 'Cromer and Waber (1974)'

loop_
_geom_angle_atom_site_label_1
_geom_angle_atom_site_label_2
_geom_angle_atom_site_label_3
_geom_angle
_geom_angle_publ_flag
C2 C1 C11 121.0(2) yes
C1 C2 C3 121.3(2) yes
C2 C3 C4 120.0(2) yes
C3 C4 C12 121.3(2) yes
C6 C5 C13 121.1(2) yes
C5 C6 C7 120.2(2) yes
C6 C7 C8 121.0(2) yes
C7 C8 C14 121.1(2) yes
C11 C9 C14 121.5(2) yes
C11 C9 C15 119.5(2) yes
C14 C9 C15 119.0(2) yes
C12 C10 C13 122.3(2) yes
C1 C11 C9 123.9(2) yes
C1 C11 C12 117.5(2) yes
C9 C11 C12 118.5(2) yes
C4 C12 C10 121.7(2) yes
C4 C12 C11 118.8(2) yes
C10 C12 C11 119.5(2) yes
C5 C13 C10 121.5(2) yes
C5 C13 C14 119.2(2) yes
C10 C13 C14 119.3(2) yes
C8 C14 C9 123.8(2) yes
C8 C14 C13 117.4(2) yes
C9 C14 C13 118.8(2) yes
C9 C15 O1 116.2(2) yes
C9 C15 O2 121.4(2) yes
O1 C15 O2 122.4(2) yes

loop_
_geom_bond_atom_site_label_1
_geom_bond_atom_site_label_2
_geom_bond_distance
_geom_bond_publ_flag
C1 C2 1.352(2) yes
C1 C11 1.431(2) yes
C2 C3 1.409(3) yes
C3 C4 1.347(3) yes
C4 C12 1.429(2) yes
C5 C6 1.348(3) yes
C5 C13 1.428(3) yes
C6 C7 1.411(3) yes
C7 C8 1.357(3) yes
C8 C14 1.432(2) yes
C9 C11 1.411(2) yes
C9 C14 1.412(2) yes
C10 C12 1.388(3) yes
C10 C13 1.390(3) yes
C11 C12 1.434(2) yes
C13 C14 1.431(2) yes
C9 C15 1.493(2) yes
C15 O1 1.292(2) yes
C15 O2 1.240(2) yes
